data_7127023
loop_
_publ_author_name
'Li, Mingrui'
'Sun, Yiming'
'Xie, Yuxing'
'Yu, Yang'
'Huang, Fei'
'Huang, He'

_publ_section_title
;
 Copper-catalyzed carbene insertion and ester migration for the synthesis
 of polysubstituted pyrroles.
;
_journal_issue 75
_journal_name_full 'Chemical communications (Cambridge, England)'
_journal_page_first 11050
_journal_page_last 11053
_journal_paper_doi 10.1039/d0cc04157b
_journal_volume 56
_journal_year 2020
_chemical_formula_sum 'C25 H21 N O2'
_chemical_formula_weight 367.43
_space_group_crystal_system triclinic
_space_group_IT_number 2
_space_group_name_Hall '-P 1'
_space_group_name_H-M_alt 'P -1'
_atom_sites_solution_hydrogens geom
_audit_creation_method SHELXL-2013
_audit_update_record
;
2019-05-22 deposited with the CCDC.	2020-08-05 downloaded from the CCDC.
;
_cell_angle_alpha 73.3980(10)
_cell_angle_beta 88.8340(10)
_cell_angle_gamma 80.0530(10)
_cell_formula_units_Z 2
_cell_length_a 7.8574(3)
_cell_length_b 10.1476(3)
_cell_length_c 13.2472(4)
_cell_measurement_reflns_used 7108
_cell_measurement_temperature 293(2)
_cell_measurement_theta_max 54.946
_cell_measurement_theta_min 6.020
_cell_volume 996.53(6)
_computing_cell_refinement 'Bruker SAINT'
_computing_data_collection 'Bruker APEX2'
_computing_data_reduction 'Bruker SAINT'
_computing_molecular_graphics 'Bruker SHELXTL'
_computing_publication_material 'Bruker SHELXTL'
_computing_structure_refinement 'SHELXL-2013 (Sheldrick, 2013)'
_computing_structure_solution 'SHELXS-97 (Sheldrick 2008)'
_diffrn_ambient_temperature 293(2)
_diffrn_measured_fraction_theta_full 0.992
_diffrn_measured_fraction_theta_max 0.992
_diffrn_measurement_device_type 'Bruker APEX-II CCD'
_diffrn_measurement_method '\f and \w scans'
_diffrn_radiation_type MoK\a
_diffrn_radiation_wavelength 0.71073
_diffrn_reflns_av_R_equivalents 0.0305
_diffrn_reflns_av_unetI/netI 0.0281
_diffrn_reflns_Laue_measured_fraction_full 0.992
_diffrn_reflns_Laue_measured_fraction_max 0.992
_diffrn_reflns_limit_h_max 9
_diffrn_reflns_limit_h_min -8
_diffrn_reflns_limit_k_max 12
_diffrn_reflns_limit_k_min -12
_diffrn_reflns_limit_l_max 16
_diffrn_reflns_limit_l_min -16
_diffrn_reflns_number 14611
_diffrn_reflns_point_group_measured_fraction_full 0.992
_diffrn_reflns_point_group_measured_fraction_max 0.992
_diffrn_reflns_theta_full 25.242
_diffrn_reflns_theta_max 25.999
_diffrn_reflns_theta_min 2.633
_exptl_absorpt_coefficient_mu 0.077
_exptl_absorpt_correction_T_max 0.7456
_exptl_absorpt_correction_T_min 0.6835
_exptl_absorpt_correction_type multi-scan
_exptl_absorpt_process_details sadabs
_exptl_crystal_colour colorless
_exptl_crystal_density_diffrn 1.225
_exptl_crystal_description prismatic
_exptl_crystal_F_000 388
_exptl_crystal_size_max 0.190
_exptl_crystal_size_mid 0.150
_exptl_crystal_size_min 0.120
_refine_diff_density_max 0.211
_refine_diff_density_min -0.151
_refine_diff_density_rms 0.029
_refine_ls_extinction_expression Fc^*^=kFc[1+0.001xFc^2^\l^3^/sin(2\q)]^-1/4^
_refine_ls_extinction_method SHELXL
_refine_ls_goodness_of_fit_ref 1.005
_refine_ls_hydrogen_treatment constr
_refine_ls_matrix_type full
_refine_ls_number_parameters 255
_refine_ls_number_reflns 3897
_refine_ls_number_restraints 0
_refine_ls_restrained_S_all 1.005
_refine_ls_R_factor_all 0.0526
_refine_ls_R_factor_gt 0.0426
_refine_ls_shift/su_max 0.012
_refine_ls_shift/su_mean 0.000
_refine_ls_structure_factor_coef Fsqd
_refine_ls_weighting_details 'w=1/[\s^2^(Fo^2^)+(0.0548P)^2^+0.2270P] where P=(Fo^2^+2Fc^2^)/3'
_refine_ls_weighting_scheme calc
_refine_ls_wR_factor_gt 0.1060
_refine_ls_wR_factor_ref 0.1151
_reflns_Friedel_coverage 0.000
_reflns_number_gt 3266
_reflns_number_total 3897
_reflns_threshold_expression 'I > 2\s(I)'
_cod_data_source_file d0cc04157b2.cif
_cod_data_source_block mo_dd19075_0m
_cod_depositor_comments 'Adding full bibliography for 7127022--7127023.cif.'
_cod_database_code 7127023
_shelx_space_group_comment
; 
The symmetry employed for this shelxl refinement is uniquely defined 
by the following loop, which should always be used as a source of 
symmetry information in preference to the above space-group names. 
They are only intended as comments. 
;
_shelx_estimated_absorpt_t_min 0.985
_shelx_estimated_absorpt_t_max 0.991
_shelxl_version_number 2013-4

loop_
_space_group_symop_operation_xyz
'x, y, z'
'-x, -y, -z'

loop_
_atom_site_label
_atom_site_type_symbol
_atom_site_fract_x
_atom_site_fract_y
_atom_site_fract_z
_atom_site_U_iso_or_equiv
_atom_site_adp_type
_atom_site_occupancy
_atom_site_site_symmetry_order
_atom_site_calc_flag
_atom_site_refinement_flags_posn
_atom_site_refinement_flags_adp
_atom_site_refinement_flags_occupancy
_atom_site_disorder_assembly
_atom_site_disorder_group
O1 O 0.80832(14) 0.17620(10) 0.18795(8) 0.0524(3) Uani 1 1 d . . . . .
O2 O 0.65141(15) 0.38052(11) 0.09972(8) 0.0576(3) Uani 1 1 d . . . . .
N1 N 0.78279(14) 0.28255(11) 0.36977(8) 0.0358(3) Uani 1 1 d . . . . .
C1 C 0.79537(17) 0.36925(13) 0.43125(10) 0.0378(3) Uani 1 1 d . . . . .
C2 C 0.78707(18) 0.50206(14) 0.36587(11) 0.0421(3) Uani 1 1 d . . . . .
H2 H 0.7939 0.5807 0.3873 0.051 Uiso 1 1 calc R U . . .
C3 C 0.76643(17) 0.50021(13) 0.26097(11) 0.0382(3) Uani 1 1 d . . . . .
C4 C 0.76228(16) 0.36243(13) 0.26520(10) 0.0363(3) Uani 1 1 d . . . . .
C5 C 0.74516(17) 0.29506(14) 0.18269(11) 0.0384(3) Uani 1 1 d . . . . .
C6 C 0.6347(3) 0.3252(2) 0.01207(15) 0.0779(6) Uani 1 1 d . . . . .
H6A H 0.5870 0.3997 -0.0484 0.117 Uiso 1 1 calc R U . . .
H6B H 0.5596 0.2572 0.0302 0.117 Uiso 1 1 calc R U . . .
H6C H 0.7465 0.2818 -0.0039 0.117 Uiso 1 1 calc R U . . .
C7 C 0.73837(18) 0.14211(13) 0.40922(11) 0.0395(3) Uani 1 1 d . . . . .
H7A H 0.7489 0.1122 0.4856 0.047 Uiso 1 1 calc R U . . .
H7B H 0.8200 0.0772 0.3830 0.047 Uiso 1 1 calc R U . . .
C8 C 0.55775(18) 0.13718(14) 0.37616(10) 0.0386(3) Uani 1 1 d . . . . .
C9 C 0.5246(2) 0.02817(16) 0.34184(12) 0.0499(4) Uani 1 1 d . . . . .
H9 H 0.6147 -0.0435 0.3397 0.060 Uiso 1 1 calc R U . . .
C10 C 0.3601(2) 0.0232(2) 0.31052(14) 0.0637(5) Uani 1 1 d . . . . .
H10 H 0.3402 -0.0521 0.2885 0.076 Uiso 1 1 calc R U . . .
C11 C 0.2264(2) 0.1283(2) 0.31170(15) 0.0666(5) Uani 1 1 d . . . . .
H11 H 0.1161 0.1259 0.2891 0.080 Uiso 1 1 calc R U . . .
C12 C 0.2559(2) 0.2371(2) 0.34636(18) 0.0759(6) Uani 1 1 d . . . . .
H12 H 0.1652 0.3085 0.3482 0.091 Uiso 1 1 calc R U . . .
C13 C 0.4214(2) 0.24120(17) 0.37887(16) 0.0643(5) Uani 1 1 d . . . . .
H13 H 0.4404 0.3153 0.4028 0.077 Uiso 1 1 calc R U . . .
C14 C 0.82218(18) 0.31979(13) 0.54672(10) 0.0386(3) Uani 1 1 d . . . . .
C15 C 0.7198(2) 0.38728(16) 0.60962(12) 0.0532(4) Uani 1 1 d . . . . .
H15 H 0.6303 0.4599 0.5788 0.064 Uiso 1 1 calc R U . . .
C16 C 0.7488(2) 0.34816(18) 0.71731(13) 0.0618(5) Uani 1 1 d . . . . .
H16 H 0.6804 0.3956 0.7584 0.074 Uiso 1 1 calc R U . . .
C17 C 0.8787(2) 0.23900(17) 0.76407(12) 0.0551(4) Uani 1 1 d . . . . .
H17 H 0.8977 0.2123 0.8367 0.066 Uiso 1 1 calc R U . . .
C18 C 0.9802(2) 0.16957(16) 0.70300(12) 0.0487(4) Uani 1 1 d . . . . .
H18 H 1.0672 0.0951 0.7345 0.058 Uiso 1 1 calc R U . . .
C19 C 0.95332(18) 0.21017(14) 0.59519(11) 0.0429(3) Uani 1 1 d . . . . .
H19 H 1.0238 0.1637 0.5544 0.052 Uiso 1 1 calc R U . . .
C20 C 0.76174(18) 0.62406(14) 0.16861(11) 0.0411(3) Uani 1 1 d . . . . .
C21 C 0.8517(2) 0.61943(18) 0.07813(13) 0.0565(4) Uani 1 1 d . . . . .
H21 H 0.9132 0.5349 0.0729 0.068 Uiso 1 1 calc R U . . .
C22 C 0.8506(3) 0.7390(2) -0.00402(14) 0.0726(5) Uani 1 1 d . . . . .
H22 H 0.9102 0.7341 -0.0646 0.087 Uiso 1 1 calc R U . . .
C23 C 0.7626(3) 0.8649(2) 0.00269(16) 0.0773(6) Uani 1 1 d . . . . .
H23 H 0.7628 0.9452 -0.0530 0.093 Uiso 1 1 calc R U . . .
C24 C 0.6741(3) 0.87202(17) 0.09180(15) 0.0667(5) Uani 1 1 d . . . . .
H24 H 0.6151 0.9574 0.0970 0.080 Uiso 1 1 calc R U . . .
C25 C 0.6728(2) 0.75251(15) 0.17372(13) 0.0503(4) Uani 1 1 d . . . . .
H25 H 0.6112 0.7581 0.2335 0.060 Uiso 1 1 calc R U . . .

loop_
_atom_site_aniso_label
_atom_site_aniso_U_11
_atom_site_aniso_U_22
_atom_site_aniso_U_33
_atom_site_aniso_U_23
_atom_site_aniso_U_13
_atom_site_aniso_U_12
O1 0.0666(7) 0.0424(6) 0.0485(6) -0.0192(5) -0.0034(5) 0.0013(5)
O2 0.0733(8) 0.0516(6) 0.0465(6) -0.0200(5) -0.0224(5) 0.0056(5)
N1 0.0403(6) 0.0314(5) 0.0354(6) -0.0095(4) -0.0040(4) -0.0053(4)
C1 0.0403(7) 0.0358(7) 0.0387(7) -0.0134(6) -0.0036(5) -0.0051(5)
C2 0.0516(8) 0.0334(7) 0.0432(8) -0.0137(6) -0.0042(6) -0.0068(6)
C3 0.0389(7) 0.0353(7) 0.0399(7) -0.0098(6) -0.0021(5) -0.0064(5)
C4 0.0358(7) 0.0362(7) 0.0361(7) -0.0103(5) -0.0025(5) -0.0040(5)
C5 0.0376(7) 0.0396(7) 0.0387(7) -0.0118(6) -0.0006(5) -0.0067(5)
C6 0.0976(15) 0.0839(13) 0.0562(11) -0.0377(10) -0.0300(10) 0.0074(11)
C7 0.0465(8) 0.0307(7) 0.0398(7) -0.0081(5) -0.0052(6) -0.0050(5)
C8 0.0437(7) 0.0355(7) 0.0353(7) -0.0068(5) 0.0021(6) -0.0089(5)
C9 0.0483(9) 0.0506(9) 0.0580(9) -0.0238(7) 0.0067(7) -0.0147(7)
C10 0.0597(11) 0.0768(12) 0.0681(11) -0.0307(10) 0.0066(8) -0.0320(9)
C11 0.0464(9) 0.0790(13) 0.0692(12) -0.0045(9) -0.0034(8) -0.0250(9)
C12 0.0425(9) 0.0630(11) 0.1128(17) -0.0144(11) 0.0034(10) -0.0025(8)
C13 0.0514(10) 0.0476(9) 0.0987(14) -0.0302(9) 0.0011(9) -0.0056(7)
C14 0.0446(8) 0.0357(7) 0.0377(7) -0.0125(6) -0.0036(6) -0.0089(5)
C15 0.0604(10) 0.0498(9) 0.0473(9) -0.0190(7) -0.0057(7) 0.0053(7)
C16 0.0757(12) 0.0672(11) 0.0471(9) -0.0283(8) 0.0040(8) -0.0044(9)
C17 0.0713(11) 0.0607(10) 0.0363(8) -0.0133(7) -0.0070(7) -0.0197(8)
C18 0.0513(9) 0.0476(8) 0.0456(8) -0.0092(7) -0.0125(7) -0.0099(6)
C19 0.0437(8) 0.0415(7) 0.0444(8) -0.0146(6) -0.0041(6) -0.0051(6)
C20 0.0431(7) 0.0394(7) 0.0402(8) -0.0082(6) -0.0046(6) -0.0103(6)
C21 0.0581(10) 0.0568(10) 0.0506(9) -0.0103(7) 0.0063(7) -0.0088(7)
C22 0.0769(13) 0.0801(14) 0.0504(10) 0.0008(9) 0.0096(9) -0.0196(10)
C23 0.0924(15) 0.0622(12) 0.0601(12) 0.0170(9) -0.0112(10) -0.0239(11)
C24 0.0825(13) 0.0399(9) 0.0673(12) 0.0004(8) -0.0178(10) -0.0067(8)
C25 0.0598(9) 0.0407(8) 0.0479(9) -0.0096(7) -0.0078(7) -0.0062(7)

loop_
_atom_type_symbol
_atom_type_description
_atom_type_scat_dispersion_real
_atom_type_scat_dispersion_imag
_atom_type_scat_source
C C 0.0033 0.0016 'International Tables Vol C Tables 4.2.6.8 and 6.1.1.4'
H H 0.0000 0.0000 'International Tables Vol C Tables 4.2.6.8 and 6.1.1.4'
N N 0.0061 0.0033 'International Tables Vol C Tables 4.2.6.8 and 6.1.1.4'
O O 0.0106 0.0060 'International Tables Vol C Tables 4.2.6.8 and 6.1.1.4'

loop_
_geom_angle_atom_site_label_1
_geom_angle_atom_site_label_2
_geom_angle_atom_site_label_3
_geom_angle
_geom_angle_site_symmetry_1
_geom_angle_site_symmetry_3
_geom_angle_publ_flag
C5 O2 C6 116.14(12) . . ?
C1 N1 C4 108.55(10) . . ?
C1 N1 C7 124.48(11) . . ?
C4 N1 C7 123.92(11) . . ?
C2 C1 N1 107.95(12) . . ?
C2 C1 C14 128.35(12) . . ?
N1 C1 C14 123.64(12) . . ?
C1 C2 C3 108.93(12) . . ?
C1 C2 H2 125.5 . . ?
C3 C2 H2 125.5 . . ?
C4 C3 C2 106.29(12) . . ?
C4 C3 C20 129.75(12) . . ?
C2 C3 C20 123.87(12) . . ?
N1 C4 C3 108.27(11) . . ?
N1 C4 C5 119.70(11) . . ?
C3 C4 C5 132.01(12) . . ?
O1 C5 O2 123.13(12) . . ?
O1 C5 C4 124.62(12) . . ?
O2 C5 C4 112.25(11) . . ?
O2 C6 H6A 109.5 . . ?
O2 C6 H6B 109.5 . . ?
H6A C6 H6B 109.5 . . ?
O2 C6 H6C 109.5 . . ?
H6A C6 H6C 109.5 . . ?
H6B C6 H6C 109.5 . . ?
N1 C7 C8 112.51(11) . . ?
N1 C7 H7A 109.1 . . ?
C8 C7 H7A 109.1 . . ?
N1 C7 H7B 109.1 . . ?
C8 C7 H7B 109.1 . . ?
H7A C7 H7B 107.8 . . ?
C9 C8 C13 117.95(14) . . ?
C9 C8 C7 120.72(12) . . ?
C13 C8 C7 121.33(13) . . ?
C8 C9 C10 121.21(15) . . ?
C8 C9 H9 119.4 . . ?
C10 C9 H9 119.4 . . ?
C11 C10 C9 120.34(16) . . ?
C11 C10 H10 119.8 . . ?
C9 C10 H10 119.8 . . ?
C12 C11 C10 119.51(16) . . ?
C12 C11 H11 120.2 . . ?
C10 C11 H11 120.2 . . ?
C11 C12 C13 120.03(17) . . ?
C11 C12 H12 120.0 . . ?
C13 C12 H12 120.0 . . ?
C8 C13 C12 120.94(16) . . ?
C8 C13 H13 119.5 . . ?
C12 C13 H13 119.5 . . ?
C15 C14 C19 118.24(13) . . ?
C15 C14 C1 119.78(12) . . ?
C19 C14 C1 121.92(12) . . ?
C16 C15 C14 120.89(15) . . ?
C16 C15 H15 119.6 . . ?
C14 C15 H15 119.6 . . ?
C15 C16 C17 120.11(15) . . ?
C15 C16 H16 119.9 . . ?
C17 C16 H16 119.9 . . ?
C18 C17 C16 119.80(14) . . ?
C18 C17 H17 120.1 . . ?
C16 C17 H17 120.1 . . ?
C17 C18 C19 120.12(14) . . ?
C17 C18 H18 119.9 . . ?
C19 C18 H18 119.9 . . ?
C18 C19 C14 120.83(13) . . ?
C18 C19 H19 119.6 . . ?
C14 C19 H19 119.6 . . ?
C25 C20 C21 117.90(14) . . ?
C25 C20 C3 119.40(13) . . ?
C21 C20 C3 122.59(13) . . ?
C22 C21 C20 120.61(16) . . ?
C22 C21 H21 119.7 . . ?
C20 C21 H21 119.7 . . ?
C23 C22 C21 120.62(18) . . ?
C23 C22 H22 119.7 . . ?
C21 C22 H22 119.7 . . ?
C22 C23 C24 119.72(16) . . ?
C22 C23 H23 120.1 . . ?
C24 C23 H23 120.1 . . ?
C23 C24 C25 119.95(17) . . ?
C23 C24 H24 120.0 . . ?
C25 C24 H24 120.0 . . ?
C24 C25 C20 121.19(16) . . ?
C24 C25 H25 119.4 . . ?
C20 C25 H25 119.4 . . ?

loop_
_geom_bond_atom_site_label_1
_geom_bond_atom_site_label_2
_geom_bond_distance
_geom_bond_site_symmetry_2
_geom_bond_publ_flag
O1 C5 1.2052(16) . ?
O2 C5 1.3305(17) . ?
O2 C6 1.4441(19) . ?
N1 C1 1.3747(16) . ?
N1 C4 1.3872(17) . ?
N1 C7 1.4713(16) . ?
C1 C2 1.3695(19) . ?
C1 C14 1.4745(19) . ?
C2 C3 1.4081(19) . ?
C2 H2 0.9300 . ?
C3 C4 1.3892(18) . ?
C3 C20 1.4782(19) . ?
C4 C5 1.4645(18) . ?
C6 H6A 0.9600 . ?
C6 H6B 0.9600 . ?
C6 H6C 0.9600 . ?
C7 C8 1.5069(19) . ?
C7 H7A 0.9700 . ?
C7 H7B 0.9700 . ?
C8 C9 1.375(2) . ?
C8 C13 1.376(2) . ?
C9 C10 1.378(2) . ?
C9 H9 0.9300 . ?
C10 C11 1.365(3) . ?
C10 H10 0.9300 . ?
C11 C12 1.366(3) . ?
C11 H11 0.9300 . ?
C12 C13 1.389(3) . ?
C12 H12 0.9300 . ?
C13 H13 0.9300 . ?
C14 C15 1.385(2) . ?
C14 C19 1.3907(19) . ?
C15 C16 1.379(2) . ?
C15 H15 0.9300 . ?
C16 C17 1.377(2) . ?
C16 H16 0.9300 . ?
C17 C18 1.376(2) . ?
C17 H17 0.9300 . ?
C18 C19 1.378(2) . ?
C18 H18 0.9300 . ?
C19 H19 0.9300 . ?
C20 C25 1.388(2) . ?
C20 C21 1.387(2) . ?
C21 C22 1.378(2) . ?
C21 H21 0.9300 . ?
C22 C23 1.370(3) . ?
C22 H22 0.9300 . ?
C23 C24 1.371(3) . ?
C23 H23 0.9300 . ?
C24 C25 1.379(2) . ?
C24 H24 0.9300 . ?
C25 H25 0.9300 . ?

loop_
_geom_hbond_atom_site_label_D
_geom_hbond_atom_site_label_H
_geom_hbond_atom_site_label_A
_geom_hbond_distance_DH
_geom_hbond_distance_HA
_geom_hbond_distance_DA
_geom_hbond_angle_DHA
_geom_hbond_site_symmetry_A
C6 H6A O2 0.96 2.59 3.385(2) 140.7 2_665

loop_
_geom_torsion_atom_site_label_1
_geom_torsion_atom_site_label_2
_geom_torsion_atom_site_label_3
_geom_torsion_atom_site_label_4
_geom_torsion
_geom_torsion_site_symmetry_1
_geom_torsion_site_symmetry_2
_geom_torsion_site_symmetry_3
_geom_torsion_site_symmetry_4
_geom_torsion_publ_flag
C4 N1 C1 C2 -1.42(15) . . . . ?
C7 N1 C1 C2 -162.24(12) . . . . ?
C4 N1 C1 C14 -178.56(12) . . . . ?
C7 N1 C1 C14 20.63(19) . . . . ?
N1 C1 C2 C3 0.82(16) . . . . ?
C14 C1 C2 C3 177.78(13) . . . . ?
C1 C2 C3 C4 0.09(16) . . . . ?
C1 C2 C3 C20 -176.70(13) . . . . ?
C1 N1 C4 C3 1.49(15) . . . . ?
C7 N1 C4 C3 162.44(12) . . . . ?
C1 N1 C4 C5 -179.85(11) . . . . ?
C7 N1 C4 C5 -18.90(18) . . . . ?
C2 C3 C4 N1 -0.96(15) . . . . ?
C20 C3 C4 N1 175.57(13) . . . . ?
C2 C3 C4 C5 -179.40(14) . . . . ?
C20 C3 C4 C5 -2.9(2) . . . . ?
C6 O2 C5 O1 -2.8(2) . . . . ?
C6 O2 C5 C4 177.03(15) . . . . ?
N1 C4 C5 O1 -29.3(2) . . . . ?
C3 C4 C5 O1 149.03(15) . . . . ?
N1 C4 C5 O2 150.96(12) . . . . ?
C3 C4 C5 O2 -30.8(2) . . . . ?
C1 N1 C7 C8 106.75(14) . . . . ?
C4 N1 C7 C8 -51.20(16) . . . . ?
N1 C7 C8 C9 137.55(13) . . . . ?
N1 C7 C8 C13 -42.19(19) . . . . ?
C13 C8 C9 C10 0.3(2) . . . . ?
C7 C8 C9 C10 -179.42(14) . . . . ?
C8 C9 C10 C11 0.9(3) . . . . ?
C9 C10 C11 C12 -1.4(3) . . . . ?
C10 C11 C12 C13 0.8(3) . . . . ?
C9 C8 C13 C12 -1.0(3) . . . . ?
C7 C8 C13 C12 178.78(16) . . . . ?
C11 C12 C13 C8 0.4(3) . . . . ?
C2 C1 C14 C15 51.3(2) . . . . ?
N1 C1 C14 C15 -132.19(15) . . . . ?
C2 C1 C14 C19 -125.80(16) . . . . ?
N1 C1 C14 C19 50.72(19) . . . . ?
C19 C14 C15 C16 0.9(2) . . . . ?
C1 C14 C15 C16 -176.25(15) . . . . ?
C14 C15 C16 C17 -1.3(3) . . . . ?
C15 C16 C17 C18 0.4(3) . . . . ?
C16 C17 C18 C19 0.7(2) . . . . ?
C17 C18 C19 C14 -1.0(2) . . . . ?
C15 C14 C19 C18 0.2(2) . . . . ?
C1 C14 C19 C18 177.33(13) . . . . ?
C4 C3 C20 C25 143.37(15) . . . . ?
C2 C3 C20 C25 -40.6(2) . . . . ?
C4 C3 C20 C21 -40.6(2) . . . . ?
C2 C3 C20 C21 135.43(16) . . . . ?
C25 C20 C21 C22 -0.6(2) . . . . ?
C3 C20 C21 C22 -176.70(16) . . . . ?
C20 C21 C22 C23 0.8(3) . . . . ?
C21 C22 C23 C24 -0.2(3) . . . . ?
C22 C23 C24 C25 -0.6(3) . . . . ?
C23 C24 C25 C20 0.9(3) . . . . ?
C21 C20 C25 C24 -0.3(2) . . . . ?
C3 C20 C25 C24 175.98(15) . . . . ?
